data_7709738
loop_
_publ_author_name
'Hruzd, Mariia'
'Le Poul, Nicolas'
'Cordier, Marie'
'Kahlal, samia'
'Saillard, Jean-Yves'
'Achelle, Sylvain'
'Gauthier, Sebastien'
'Le Guen, Fran\,coise Robin'

_publ_section_title
;
 Luminescent cyclometalated alkynylplatinum(II) complexes with
 1,3-di(pyrimidin-2-yl)benzene ligands: synthesis, electrochemistry,
 photophysics and computational studies
;
_journal_name_full 'Dalton Transactions'
_journal_paper_doi 10.1039/D1DT04237H
_journal_year 2022
_chemical_compound_source 'synthesis as described'
_chemical_formula_moiety 'C24 H18 N4 O2 Pt'
_chemical_formula_sum 'C24 H18 N4 O2 Pt'
_chemical_formula_weight 589.51
_space_group_crystal_system monoclinic
_space_group_IT_number 14
_space_group_name_Hall '-P 2ybc'
_space_group_name_H-M_alt 'P 1 21/c 1'
_atom_sites_solution_hydrogens geom
_atom_sites_solution_primary dual
_atom_sites_solution_secondary difmap
_audit_update_record
;
2021-12-07 deposited with the CCDC.	2022-03-11 downloaded from the CCDC.
;
_cell_angle_alpha 90
_cell_angle_beta 94.458(6)
_cell_angle_gamma 90
_cell_formula_units_Z 4
_cell_length_a 12.4772(12)
_cell_length_b 7.8562(5)
_cell_length_c 20.3724(18)
_cell_measurement_reflns_used 537
_cell_measurement_temperature 150(2)
_cell_measurement_theta_max 21.0337
_cell_measurement_theta_min 2.7799
_cell_measurement_wavelength 0.710730
_cell_volume 1990.9(3)
_computing_cell_refinement 'Bruker APEX2 (Bruker, 2014)'
_computing_data_collection 'Bruker APEX2 (Bruker, 2014)'
_computing_data_reduction 'Bruker APEX2 (Bruker, 2014)'
_computing_molecular_graphics
;
   'PLATON, A.L.Spek, Acta Cryst. 2009, D65, 148-155'
;
_computing_publication_material 'CRYSCALC (T. Roisnel, local program, ver. 2021)'
_computing_structure_refinement 'SHELXL-2018_3 (Sheldrick, 2018)'
_computing_structure_solution 'SHELXT 2018_2 (Sheldrick, 2018)'
_diffrn_ambient_temperature 150(2)
_diffrn_detector CCD-LDI-APEX2
_diffrn_detector_area_resol_mean 8.33
_diffrn_measured_fraction_theta_full 0.973
_diffrn_measured_fraction_theta_max 0.971
_diffrn_measurement_device_type 'APEXII Bruker-AXS'
_diffrn_measurement_method 'CCD rotation images, thin slices'
_diffrn_orient_matrix_UB_11 0.0672604
_diffrn_orient_matrix_UB_12 0.0025476
_diffrn_orient_matrix_UB_13 -0.0236639
_diffrn_orient_matrix_UB_21 0.0437177
_diffrn_orient_matrix_UB_22 0.0112203
_diffrn_orient_matrix_UB_23 0.0430463
_diffrn_orient_matrix_UB_31 0.0052212
_diffrn_orient_matrix_UB_32 -0.1267672
_diffrn_orient_matrix_UB_33 0.0033345
_diffrn_radiation_monochromator graphite
_diffrn_radiation_probe x-ray
_diffrn_radiation_source 'fine-focus sealed tube'
_diffrn_radiation_type MoK\a
_diffrn_radiation_wavelength 0.71073
_diffrn_reflns_av_R_equivalents 0.0903
_diffrn_reflns_av_unetI/netI 0.1021
_diffrn_reflns_number 3675
_diffrn_reflns_theta_full 25.242
_diffrn_reflns_theta_max 25.681
_diffrn_reflns_theta_min 2.686
_exptl_absorpt_coefficient_mu 7.078
_exptl_absorpt_correction_T_max 0.753
_exptl_absorpt_correction_T_min 0.410
_exptl_absorpt_correction_type multi-scan
_exptl_absorpt_process_details
;
  [Sheldrick, G.M. (2014). SADABS Bruker AXS Inc., Madison, Wisconsin, USA]
;
_exptl_crystal_colour orange
_exptl_crystal_density_diffrn 1.967
_exptl_crystal_description prism
_exptl_crystal_F_000 1136
_exptl_crystal_size_max 0.230
_exptl_crystal_size_mid 0.090
_exptl_crystal_size_min 0.040
_refine_diff_density_max 1.446
_refine_diff_density_min -1.360
_refine_diff_density_rms 0.208
_refine_ls_extinction_method none
_refine_ls_goodness_of_fit_ref 0.949
_refine_ls_hydrogen_treatment constr
_refine_ls_matrix_type full
_refine_ls_number_parameters 282
_refine_ls_number_reflns 3675
_refine_ls_number_restraints 0
_refine_ls_restrained_S_all 0.949
_refine_ls_R_factor_all 0.0778
_refine_ls_R_factor_gt 0.0424
_refine_ls_shift/su_max 0.001
_refine_ls_shift/su_mean 0.000
_refine_ls_structure_factor_coef Fsqd
_refine_ls_weighting_details 'w=1/[\s^2^(Fo^2^)+(0.0426P)^2^] where P=(Fo^2^+2Fc^2^)/3'
_refine_ls_weighting_scheme calc
_refine_ls_wR_factor_gt 0.0852
_refine_ls_wR_factor_ref 0.0930
_reflns_number_gt 2555
_reflns_number_total 3675
_reflns_threshold_expression >2sigma(I)
_cod_data_source_file d1dt04237h2.cif
_cod_data_source_block HM102
_cod_original_sg_symbol_H-M 'P 21/c'
_cod_database_code 7709738

loop_
_space_group_symop_operation_xyz
'x, y, z'
'-x, y+1/2, -z+1/2'
'-x, -y, -z'
'x, -y-1/2, z-1/2'

loop_
_atom_site_label
_atom_site_type_symbol
_atom_site_fract_x
_atom_site_fract_y
_atom_site_fract_z
_atom_site_U_iso_or_equiv
_atom_site_adp_type
_atom_site_occupancy
_atom_site_site_symmetry_order
_atom_site_calc_flag
_atom_site_refinement_flags_posn
_atom_site_refinement_flags_adp
_atom_site_refinement_flags_occupancy
_atom_site_disorder_assembly
_atom_site_disorder_group
Pt1 Pt 0.36254(3) 0.36798(4) 0.43370(2) 0.02127(12) Uani 1 1 d . . . . .
O1 O 0.5913(5) 0.1613(7) 0.6961(3) 0.0282(14) Uani 1 1 d . . . . .
O2 O -0.0715(6) 0.4413(7) 0.0691(3) 0.0397(18) Uani 1 1 d . . . . .
N1 N 0.4909(6) 0.2419(7) 0.4008(3) 0.0205(16) Uani 1 1 d . . . . .
N2 N 0.6524(6) 0.0954(8) 0.4378(4) 0.0251(17) Uani 1 1 d . . . . .
N3 N 0.2660(6) 0.4760(8) 0.4982(3) 0.0235(17) Uani 1 1 d . . . . .
N4 N 0.2470(6) 0.5138(8) 0.6132(4) 0.0277(18) Uani 1 1 d . . . . .
C1 C 0.5134(8) 0.2190(10) 0.3382(4) 0.025(2) Uani 1 1 d . . . . .
H1 H 0.466265 0.263793 0.303616 0.030 Uiso 1 1 calc R U . . .
C2 C 0.6033(8) 0.1321(10) 0.3234(4) 0.031(2) Uani 1 1 d . . . . .
H2 H 0.618087 0.114093 0.278874 0.037 Uiso 1 1 calc R U . . .
C3 C 0.6735(7) 0.0701(10) 0.3751(4) 0.028(2) Uani 1 1 d . . . . .
H3 H 0.736418 0.009697 0.365531 0.033 Uiso 1 1 calc R U . . .
C4 C 0.5631(7) 0.1803(9) 0.4492(4) 0.0183(19) Uani 1 1 d . . . . .
C5 C 0.5340(8) 0.2156(10) 0.5161(4) 0.024(2) Uani 1 1 d . . . . .
C6 C 0.5898(7) 0.1652(9) 0.5763(4) 0.0210(19) Uani 1 1 d . . . . .
H6 H 0.655300 0.103329 0.576867 0.025 Uiso 1 1 calc R U . . .
C7 C 0.5453(7) 0.2096(10) 0.6347(4) 0.023(2) Uani 1 1 d . . . . .
C8 C 0.4512(7) 0.3029(9) 0.6352(4) 0.023(2) Uani 1 1 d . . . . .
H8 H 0.423123 0.332101 0.675726 0.028 Uiso 1 1 calc R U . . .
C9 C 0.3978(7) 0.3538(9) 0.5757(4) 0.0211(19) Uani 1 1 d . . . . .
C10 C 0.4403(7) 0.3059(9) 0.5169(4) 0.020(2) Uani 1 1 d . . . . .
C11 C 0.6982(8) 0.0888(11) 0.6996(4) 0.033(2) Uani 1 1 d . . . . .
H11A H 0.695414 -0.024182 0.679091 0.050 Uiso 1 1 calc R U . . .
H11B H 0.725929 0.078621 0.745751 0.050 Uiso 1 1 calc R U . . .
H11C H 0.745739 0.162785 0.676188 0.050 Uiso 1 1 calc R U . . .
C12 C 0.2977(7) 0.4520(9) 0.5645(5) 0.025(2) Uani 1 1 d . . . . .
C13 C 0.1785(7) 0.5727(9) 0.4842(5) 0.027(2) Uani 1 1 d . . . . .
H13 H 0.154200 0.592694 0.439470 0.033 Uiso 1 1 calc R U . . .
C14 C 0.1241(7) 0.6423(10) 0.5328(5) 0.034(2) Uani 1 1 d . . . . .
H14 H 0.063509 0.713200 0.522439 0.041 Uiso 1 1 calc R U . . .
C15 C 0.1588(8) 0.6079(10) 0.5979(5) 0.033(2) Uani 1 1 d . . . . .
H15 H 0.119324 0.651756 0.632148 0.039 Uiso 1 1 calc R U . . .
C16 C 0.2706(7) 0.4179(10) 0.3455(4) 0.024(2) Uani 1 1 d . . . . .
C17 C 0.2084(8) 0.4292(11) 0.2995(5) 0.031(2) Uani 1 1 d . . . . .
C18 C 0.1349(7) 0.4385(10) 0.2406(4) 0.026(2) Uani 1 1 d . . . . .
C19 C 0.1349(8) 0.3083(11) 0.1920(4) 0.031(2) Uani 1 1 d . . . . .
H19 H 0.182828 0.214825 0.198759 0.037 Uiso 1 1 calc R U . . .
C20 C 0.0665(7) 0.3150(11) 0.1351(5) 0.031(2) Uani 1 1 d . . . . .
H20 H 0.069799 0.229653 0.102301 0.037 Uiso 1 1 calc R U . . .
C21 C -0.0076(8) 0.4485(11) 0.1263(4) 0.030(2) Uani 1 1 d . . . . .
C22 C -0.0113(7) 0.5743(10) 0.1739(5) 0.029(2) Uani 1 1 d . . . . .
H22 H -0.061978 0.664449 0.168590 0.035 Uiso 1 1 calc R U . . .
C23 C 0.0601(8) 0.5661(10) 0.2292(4) 0.030(2) Uani 1 1 d . . . . .
H23 H 0.057469 0.653611 0.261249 0.036 Uiso 1 1 calc R U . . .
C24 C -0.1436(7) 0.5801(10) 0.0523(5) 0.030(2) Uani 1 1 d . . . . .
H24A H -0.192693 0.595094 0.087140 0.044 Uiso 1 1 calc R U . . .
H24B H -0.185193 0.555028 0.010614 0.044 Uiso 1 1 calc R U . . .
H24C H -0.102124 0.684751 0.047667 0.044 Uiso 1 1 calc R U . . .

loop_
_atom_site_aniso_label
_atom_site_aniso_U_11
_atom_site_aniso_U_22
_atom_site_aniso_U_33
_atom_site_aniso_U_23
_atom_site_aniso_U_13
_atom_site_aniso_U_12
Pt1 0.02616(17) 0.02086(19) 0.0156(2) 0.00340(16) -0.00614(12) -0.00369(15)
O1 0.035(4) 0.037(3) 0.012(3) 0.004(3) -0.003(3) 0.004(3)
O2 0.044(4) 0.043(4) 0.029(4) -0.012(3) -0.017(3) 0.013(3)
N1 0.030(4) 0.018(3) 0.013(4) 0.006(3) 0.003(3) -0.008(3)
N2 0.032(4) 0.020(4) 0.024(5) 0.009(3) 0.007(3) -0.003(3)
N3 0.021(4) 0.023(4) 0.025(5) 0.003(3) -0.012(3) -0.005(3)
N4 0.035(5) 0.026(4) 0.022(5) 0.001(3) 0.001(4) 0.002(3)
C1 0.040(6) 0.023(4) 0.011(5) 0.003(4) 0.000(4) -0.006(4)
C2 0.048(6) 0.028(5) 0.015(5) 0.002(4) 0.000(4) -0.009(4)
C3 0.031(5) 0.035(5) 0.017(6) 0.006(4) 0.003(4) -0.010(4)
C4 0.023(4) 0.013(4) 0.020(5) 0.001(4) 0.000(4) -0.009(3)
C5 0.038(5) 0.023(4) 0.011(5) -0.001(4) -0.005(4) -0.008(4)
C6 0.023(4) 0.017(4) 0.023(5) 0.005(4) 0.002(4) 0.001(3)
C7 0.033(5) 0.020(4) 0.013(5) 0.001(4) -0.014(4) 0.002(4)
C8 0.029(5) 0.021(4) 0.018(5) -0.002(4) -0.005(4) -0.006(3)
C9 0.027(4) 0.016(4) 0.020(5) -0.003(4) -0.002(4) 0.001(3)
C10 0.025(5) 0.016(4) 0.020(5) 0.008(4) -0.002(4) -0.006(3)
C11 0.038(6) 0.038(5) 0.022(6) -0.005(4) -0.013(4) 0.014(4)
C12 0.034(5) 0.015(4) 0.026(6) 0.000(4) -0.003(4) -0.012(4)
C13 0.030(5) 0.022(4) 0.029(6) 0.002(4) -0.002(4) 0.005(4)
C14 0.033(5) 0.029(5) 0.037(6) 0.010(5) -0.007(4) 0.005(4)
C15 0.041(6) 0.022(5) 0.035(6) 0.004(4) 0.007(4) -0.004(4)
C16 0.021(4) 0.028(5) 0.021(5) -0.001(4) -0.004(4) -0.004(3)
C17 0.035(5) 0.031(5) 0.029(6) 0.004(4) 0.010(5) -0.003(4)
C18 0.019(4) 0.035(5) 0.022(6) 0.006(4) -0.002(4) -0.006(4)
C19 0.042(6) 0.034(5) 0.017(6) 0.002(4) 0.004(4) 0.008(4)
C20 0.030(5) 0.034(5) 0.027(6) -0.007(4) -0.003(4) 0.005(4)
C21 0.033(5) 0.037(5) 0.020(6) 0.007(4) -0.004(4) -0.004(4)
C22 0.029(5) 0.020(4) 0.037(6) -0.007(4) -0.001(4) 0.002(4)
C23 0.040(6) 0.030(5) 0.020(6) -0.006(4) -0.007(4) 0.004(4)
C24 0.028(5) 0.030(5) 0.029(6) 0.007(4) -0.007(4) 0.002(4)

loop_
_atom_type_symbol
_atom_type_description
_atom_type_scat_dispersion_real
_atom_type_scat_dispersion_imag
_atom_type_scat_source
C C 0.0033 0.0016 'International Tables Vol C Tables 4.2.6.8 and 6.1.1.4'
H H 0.0000 0.0000 'International Tables Vol C Tables 4.2.6.8 and 6.1.1.4'
N N 0.0061 0.0033 'International Tables Vol C Tables 4.2.6.8 and 6.1.1.4'
O O 0.0106 0.0060 'International Tables Vol C Tables 4.2.6.8 and 6.1.1.4'
Pt Pt -1.7033 8.3905 'International Tables Vol C Tables 4.2.6.8 and 6.1.1.4'

loop_
_geom_angle_atom_site_label_1
_geom_angle_atom_site_label_2
_geom_angle_atom_site_label_3
_geom_angle
_geom_angle_site_symmetry_1
_geom_angle_site_symmetry_3
_geom_angle_publ_flag
C10 Pt1 N3 79.7(3) . . ?
C10 Pt1 N1 79.3(3) . . ?
N3 Pt1 N1 158.9(3) . . ?
C10 Pt1 C16 175.3(3) . . ?
N3 Pt1 C16 99.4(3) . . ?
N1 Pt1 C16 101.6(3) . . ?
C7 O1 C11 117.8(7) . . ?
C21 O2 C24 119.1(7) . . ?
C1 N1 C4 117.5(8) . . ?
C1 N1 Pt1 127.3(6) . . ?
C4 N1 Pt1 115.1(6) . . ?
C4 N2 C3 118.0(7) . . ?
C13 N3 C12 116.7(8) . . ?
C13 N3 Pt1 127.6(6) . . ?
C12 N3 Pt1 115.7(6) . . ?
C12 N4 C15 117.6(8) . . ?
N1 C1 C2 120.9(8) . . ?
N1 C1 H1 119.5 . . ?
C2 C1 H1 119.5 . . ?
C1 C2 C3 118.9(9) . . ?
C1 C2 H2 120.6 . . ?
C3 C2 H2 120.6 . . ?
N2 C3 C2 120.4(9) . . ?
N2 C3 H3 119.8 . . ?
C2 C3 H3 119.8 . . ?
N2 C4 N1 124.3(8) . . ?
N2 C4 C5 121.8(8) . . ?
N1 C4 C5 113.9(7) . . ?
C10 C5 C6 119.7(8) . . ?
C10 C5 C4 112.5(8) . . ?
C6 C5 C4 127.7(8) . . ?
C7 C6 C5 117.8(8) . . ?
C7 C6 H6 121.1 . . ?
C5 C6 H6 121.1 . . ?
C8 C7 O1 115.5(8) . . ?
C8 C7 C6 122.1(8) . . ?
O1 C7 C6 122.4(8) . . ?
C7 C8 C9 119.6(9) . . ?
C7 C8 H8 120.2 . . ?
C9 C8 H8 120.2 . . ?
C8 C9 C10 118.6(8) . . ?
C8 C9 C12 128.9(8) . . ?
C10 C9 C12 112.5(7) . . ?
C5 C10 C9 122.1(8) . . ?
C5 C10 Pt1 119.1(7) . . ?
C9 C10 Pt1 118.8(6) . . ?
O1 C11 H11A 109.5 . . ?
O1 C11 H11B 109.5 . . ?
H11A C11 H11B 109.5 . . ?
O1 C11 H11C 109.5 . . ?
H11A C11 H11C 109.5 . . ?
H11B C11 H11C 109.5 . . ?
N4 C12 N3 124.6(8) . . ?
N4 C12 C9 122.1(8) . . ?
N3 C12 C9 113.3(8) . . ?
N3 C13 C14 121.1(9) . . ?
N3 C13 H13 119.5 . . ?
C14 C13 H13 119.5 . . ?
C13 C14 C15 118.8(8) . . ?
C13 C14 H14 120.6 . . ?
C15 C14 H14 120.6 . . ?
N4 C15 C14 121.2(9) . . ?
N4 C15 H15 119.4 . . ?
C14 C15 H15 119.4 . . ?
C17 C16 Pt1 170.1(8) . . ?
C16 C17 C18 177.2(11) . . ?
C23 C18 C19 116.3(8) . . ?
C23 C18 C17 123.4(8) . . ?
C19 C18 C17 120.2(8) . . ?
C20 C19 C18 121.4(8) . . ?
C20 C19 H19 119.3 . . ?
C18 C19 H19 119.3 . . ?
C19 C20 C21 119.6(8) . . ?
C19 C20 H20 120.2 . . ?
C21 C20 H20 120.2 . . ?
O2 C21 C22 125.4(8) . . ?
O2 C21 C20 114.5(8) . . ?
C22 C21 C20 120.1(8) . . ?
C23 C22 C21 118.8(8) . . ?
C23 C22 H22 120.6 . . ?
C21 C22 H22 120.6 . . ?
C18 C23 C22 123.8(8) . . ?
C18 C23 H23 118.1 . . ?
C22 C23 H23 118.1 . . ?
O2 C24 H24A 109.5 . . ?
O2 C24 H24B 109.5 . . ?
H24A C24 H24B 109.5 . . ?
O2 C24 H24C 109.5 . . ?
H24A C24 H24C 109.5 . . ?
H24B C24 H24C 109.5 . . ?

loop_
_geom_bond_atom_site_label_1
_geom_bond_atom_site_label_2
_geom_bond_distance
_geom_bond_site_symmetry_2
_geom_bond_publ_flag
Pt1 C10 1.949(8) . ?
Pt1 N3 2.036(7) . ?
Pt1 N1 2.040(7) . ?
Pt1 C16 2.092(8) . ?
O1 C7 1.388(9) . ?
O1 C11 1.448(11) . ?
O2 C21 1.360(10) . ?
O2 C24 1.438(10) . ?
N1 C1 1.340(10) . ?
N1 C4 1.370(10) . ?
N2 C4 1.333(11) . ?
N2 C3 1.340(11) . ?
N3 C13 1.343(10) . ?
N3 C12 1.390(11) . ?
N4 C12 1.310(11) . ?
N4 C15 1.342(11) . ?
C1 C2 1.367(13) . ?
C1 H1 0.9500 . ?
C2 C3 1.404(11) . ?
C2 H2 0.9500 . ?
C3 H3 0.9500 . ?
C4 C5 1.465(12) . ?
C5 C10 1.369(12) . ?
C5 C6 1.419(11) . ?
C6 C7 1.396(12) . ?
C6 H6 0.9500 . ?
C7 C8 1.385(12) . ?
C8 C9 1.395(11) . ?
C8 H8 0.9500 . ?
C9 C10 1.398(12) . ?
C9 C12 1.470(12) . ?
C11 H11A 0.9800 . ?
C11 H11B 0.9800 . ?
C11 H11C 0.9800 . ?
C13 C14 1.358(13) . ?
C13 H13 0.9500 . ?
C14 C15 1.389(13) . ?
C14 H14 0.9500 . ?
C15 H15 0.9500 . ?
C16 C17 1.173(12) . ?
C17 C18 1.454(12) . ?
C18 C23 1.377(12) . ?
C18 C19 1.423(12) . ?
C19 C20 1.387(12) . ?
C19 H19 0.9500 . ?
C20 C21 1.400(12) . ?
C20 H20 0.9500 . ?
C21 C22 1.388(12) . ?
C22 C23 1.383(12) . ?
C22 H22 0.9500 . ?
C23 H23 0.9500 . ?
C24 H24A 0.9800 . ?
C24 H24B 0.9800 . ?
C24 H24C 0.9800 . ?

loop_
_geom_torsion_atom_site_label_1
_geom_torsion_atom_site_label_2
_geom_torsion_atom_site_label_3
_geom_torsion_atom_site_label_4
_geom_torsion
_geom_torsion_site_symmetry_1
_geom_torsion_site_symmetry_2
_geom_torsion_site_symmetry_3
_geom_torsion_site_symmetry_4
_geom_torsion_publ_flag
C4 N1 C1 C2 2.3(11) . . . . ?
Pt1 N1 C1 C2 179.6(6) . . . . ?
N1 C1 C2 C3 -1.4(12) . . . . ?
C4 N2 C3 C2 0.2(11) . . . . ?
C1 C2 C3 N2 0.2(12) . . . . ?
C3 N2 C4 N1 0.8(11) . . . . ?
C3 N2 C4 C5 -179.4(7) . . . . ?
C1 N1 C4 N2 -2.0(11) . . . . ?
Pt1 N1 C4 N2 -179.6(6) . . . . ?
C1 N1 C4 C5 178.1(6) . . . . ?
Pt1 N1 C4 C5 0.5(8) . . . . ?
N2 C4 C5 C10 179.3(7) . . . . ?
N1 C4 C5 C10 -0.8(9) . . . . ?
N2 C4 C5 C6 -1.8(12) . . . . ?
N1 C4 C5 C6 178.1(7) . . . . ?
C10 C5 C6 C7 0.5(11) . . . . ?
C4 C5 C6 C7 -178.3(7) . . . . ?
C11 O1 C7 C8 -169.9(7) . . . . ?
C11 O1 C7 C6 11.0(11) . . . . ?
C5 C6 C7 C8 -1.4(12) . . . . ?
C5 C6 C7 O1 177.6(7) . . . . ?
O1 C7 C8 C9 -178.5(7) . . . . ?
C6 C7 C8 C9 0.6(12) . . . . ?
C7 C8 C9 C10 1.2(11) . . . . ?
C7 C8 C9 C12 179.8(8) . . . . ?
C6 C5 C10 C9 1.2(12) . . . . ?
C4 C5 C10 C9 -179.8(7) . . . . ?
C6 C5 C10 Pt1 -178.2(5) . . . . ?
C4 C5 C10 Pt1 0.8(9) . . . . ?
C8 C9 C10 C5 -2.1(12) . . . . ?
C12 C9 C10 C5 179.1(7) . . . . ?
C8 C9 C10 Pt1 177.3(6) . . . . ?
C12 C9 C10 Pt1 -1.5(9) . . . . ?
C15 N4 C12 N3 -0.5(12) . . . . ?
C15 N4 C12 C9 177.2(7) . . . . ?
C13 N3 C12 N4 1.5(11) . . . . ?
Pt1 N3 C12 N4 178.9(6) . . . . ?
C13 N3 C12 C9 -176.4(7) . . . . ?
Pt1 N3 C12 C9 1.0(8) . . . . ?
C8 C9 C12 N4 3.6(13) . . . . ?
C10 C9 C12 N4 -177.7(7) . . . . ?
C8 C9 C12 N3 -178.4(7) . . . . ?
C10 C9 C12 N3 0.2(9) . . . . ?
C12 N3 C13 C14 -0.2(12) . . . . ?
Pt1 N3 C13 C14 -177.3(6) . . . . ?
N3 C13 C14 C15 -1.8(13) . . . . ?
C12 N4 C15 C14 -1.7(12) . . . . ?
C13 C14 C15 N4 2.8(13) . . . . ?
C23 C18 C19 C20 2.9(14) . . . . ?
C17 C18 C19 C20 -179.3(9) . . . . ?
C18 C19 C20 C21 -2.8(15) . . . . ?
C24 O2 C21 C22 5.5(14) . . . . ?
C24 O2 C21 C20 -174.4(8) . . . . ?
C19 C20 C21 O2 -179.3(8) . . . . ?
C19 C20 C21 C22 0.9(15) . . . . ?
O2 C21 C22 C23 -179.0(9) . . . . ?
C20 C21 C22 C23 0.9(14) . . . . ?
C19 C18 C23 C22 -1.1(15) . . . . ?
C17 C18 C23 C22 -178.9(9) . . . . ?
C21 C22 C23 C18 -0.7(15) . . . . ?
